data_1514211
loop_
_publ_author_name
'Zhang, Xiaofei'
'Cividino, Pascale'
'Poisson, Jean-Fran\,cois'
'Shpak-Kraievskyi, Pavlo'
'Laurent, Mathieu Y'
'Martel, Arnaud'
'Dujardin, Gilles'
'Py, Sandrine'

_publ_section_title
;
 Asymmetric Synthesis of \a,\a-Disubstituted Amino Acids by Cycloaddition
 of (E)-Ketonitrones with Vinyl Ethers.
;
_journal_issue 7
_journal_name_full 'Organic letters'
_journal_page_first 1936
_journal_page_last 1939
_journal_paper_doi 10.1021/ol500483t
_journal_volume 16
_journal_year 2014
_chemical_absolute_configuration syn
_chemical_formula_moiety 'C23 H35 N O5'
_chemical_formula_sum 'C23 H35 N O5'
_chemical_formula_weight 405.52
_chemical_name_systematic
;
 ? 
;
_space_group_crystal_system monoclinic
_space_group_IT_number 4
_space_group_name_Hall 'P 2yb'
_space_group_name_H-M_alt 'P 1 21 1'
_symmetry_space_group_name_Hall 'P 2yb'
_symmetry_space_group_name_H-M 'P 1 21 1'
_atom_sites_solution_hydrogens geom
_atom_sites_solution_primary direct
_atom_sites_solution_secondary difmap
_audit_creation_date 2013-02-20
_audit_creation_method
;
  Olex2 1.1
  (compiled Sep 28 2011 20:36:17, GUI svn.r3906)
;
_cell_angle_alpha 90.00
_cell_angle_beta 94.255(5)
_cell_angle_gamma 90.00
_cell_formula_units_Z 8
_cell_length_a 15.553(5)
_cell_length_b 9.326(5)
_cell_length_c 32.444(5)
_cell_measurement_temperature 200
_cell_volume 4693(3)
_computing_cell_refinement 'Bruker Enraf Nonius kappa CCD'
_computing_data_collection Collect
_computing_data_reduction EvalCCD
_computing_molecular_graphics
;
O. V. Dolomanov, L. J. Bourhis, R. J. Gildea, J. A. K. Howard and H. Puschmann,
OLEX2: a complete structure solution, refinement and analysis program.
J. Appl. Cryst. (2009). 42, 339-341.
;
_computing_publication_material
;
O. V. Dolomanov, L. J. Bourhis, R. J. Gildea, J. A. K. Howard and H. Puschmann,
OLEX2: a complete structure solution, refinement and analysis program.
J. Appl. Cryst. (2009). 42, 339-341.
;
_computing_structure_refinement
;
SHELXL, G.M. Sheldrick, Acta Cryst.
(2008). A64, 112-122
;
_computing_structure_solution
;
XS, G.M. Sheldrick, Acta Cryst.
(2008). A64, 112-122
;
_diffrn_ambient_temperature 200
_diffrn_detector 'CCD area detector'
_diffrn_detector_type KappaCCD
_diffrn_measured_fraction_theta_full 0.984
_diffrn_measured_fraction_theta_max 0.984
_diffrn_measurement_device_type 'Bruker-AXS-enraf-nonius KappaCCD'
_diffrn_measurement_method 'Phi and omega scans'
_diffrn_radiation_detector CCD
_diffrn_radiation_monochromator graphite
_diffrn_radiation_probe x-ray
_diffrn_radiation_type MoK\a
_diffrn_radiation_wavelength 0.71073
_diffrn_reflns_av_R_equivalents 0.0706
_diffrn_reflns_av_unetI/netI 0.0683
_diffrn_reflns_limit_h_max 18
_diffrn_reflns_limit_h_min -18
_diffrn_reflns_limit_k_max 10
_diffrn_reflns_limit_k_min -11
_diffrn_reflns_limit_l_max 38
_diffrn_reflns_limit_l_min -37
_diffrn_reflns_number 31188
_diffrn_reflns_theta_full 25.09
_diffrn_reflns_theta_max 25.09
_diffrn_reflns_theta_min 1.31
_diffrn_source 'Enraf Nonius FR590'
_diffrn_source_target Mo
_diffrn_source_type 'fine-focus sealed tube'
_exptl_absorpt_coefficient_mu 0.080
_exptl_absorpt_correction_T_max 1
_exptl_absorpt_correction_T_min 0.610079
_exptl_absorpt_correction_type multi-scan
_exptl_absorpt_process_details
;
SADABS-2004/1 (Bruker,2004) was used for absorption correction.
R(int) was 0.1369 before and 0.0773 after correction.
The Ratio of minimum to maximum transmission is 0.6101.
The \l/2 correction factor is 0.0015.
;
_exptl_crystal_colour colourless
_exptl_crystal_colour_primary colourless
_exptl_crystal_density_diffrn 1.148
_exptl_crystal_density_method 'not measured'
_exptl_crystal_description plate
_exptl_crystal_F_000 1760
_exptl_crystal_size_max 0.4
_exptl_crystal_size_mid 0.3
_exptl_crystal_size_min 0.3
_refine_diff_density_max 0.243
_refine_diff_density_min -0.297
_refine_diff_density_rms 0.055
_refine_ls_abs_structure_details 'Flack H D (1983), Acta Cryst. A39, 876-881'
_refine_ls_abs_structure_Flack 10(10)
_refine_ls_extinction_method none
_refine_ls_goodness_of_fit_ref 1.068
_refine_ls_hydrogen_treatment mixed
_refine_ls_matrix_type full
_refine_ls_number_parameters 1105
_refine_ls_number_reflns 8764
_refine_ls_number_restraints 988
_refine_ls_restrained_S_all 1.071
_refine_ls_R_factor_all 0.0982
_refine_ls_R_factor_gt 0.0669
_refine_ls_shift/su_max 0.003
_refine_ls_shift/su_mean 0.000
_refine_ls_structure_factor_coef Fsqd
_refine_ls_weighting_details 'calc w=1/[\s^2^(Fo^2^)+(0.0757P)^2^+3.9364P] where P=(Fo^2^+2Fc^2^)/3'
_refine_ls_weighting_scheme calc
_refine_ls_wR_factor_gt 0.1643
_refine_ls_wR_factor_ref 0.1808
_reflns_number_gt 6335
_reflns_number_total 8764
_reflns_threshold_expression >2sigma(I)
_cod_data_source_file ol500483t_si_002.cif
_cod_data_source_block shelx
_cod_depositor_comments
;
Adding full bibliography for
 ./tmp-cod-update-bibliographies-8800/cifs/1514211.cif.

2019-02-11
Z value and formula fixed to values more according to usual
chemical conventions.                 miguel
;
_cod_original_formula_sum 'C92 H140 N4 O20'
_cod_original_formula_weight 1622.08
_cod_original_formula_moiety '4(C23 H35 N O5)'
_cod_original_formula_units_Z 2
_cod_database_code 1514211

loop_
_space_group_symop_id
_space_group_symop_operation_xyz
1 'x, y, z'
2 '-x, y+1/2, -z'

loop_
_atom_site_label
_atom_site_type_symbol
_atom_site_fract_x
_atom_site_fract_y
_atom_site_fract_z
_atom_site_U_iso_or_equiv
_atom_site_adp_type
_atom_site_occupancy
_atom_site_symmetry_multiplicity
_atom_site_calc_flag
_atom_site_refinement_flags
O2B O 0.3433(2) 0.3671(5) 0.03837(12) 0.0450(10) Uani 1 1 d U
O2D O 0.8300(2) 0.3462(5) 0.56500(13) 0.0514(11) Uani 1 1 d U
O1D O 0.9756(3) -0.0164(5) 0.59837(13) 0.0477(10) Uani 1 1 d U
O5B O 0.4858(3) 0.8660(5) 0.07181(14) 0.0610(12) Uani 1 1 d U
O2C O 0.3329(2) 0.3607(6) 0.57505(14) 0.0534(11) Uani 1 1 d U
O4B O 0.4372(3) 0.3993(5) 0.09288(14) 0.0573(12) Uani 1 1 d U
O1C O 0.4746(2) -0.0084(5) 0.60377(13) 0.0481(10) Uani 1 1 d U
O4D O 0.7941(3) 0.3348(5) 0.63029(14) 0.0499(11) Uani 1 1 d U
O1A O 0.7730(3) 0.7276(5) 0.12975(14) 0.0562(11) Uani 1 1 d U
O4C O 0.2951(3) 0.3406(5) 0.63960(14) 0.0524(11) Uani 1 1 d U
O5D O 0.7708(2) -0.0195(5) 0.55236(13) 0.0482(10) Uani 1 1 d U
O1B O 0.2193(3) 0.7228(5) 0.08436(13) 0.0489(10) Uani 1 1 d U
O5A O 0.9811(3) 0.7573(5) 0.13266(14) 0.0523(11) Uani 1 1 d U
O4A O 0.9334(3) 0.3520(6) 0.17768(14) 0.0669(13) Uani 1 1 d U
O2A O 0.9222(2) 0.3736(5) 0.10909(13) 0.0497(11) Uani 1 1 d U
O3B O 0.4656(3) 0.6751(5) 0.03179(13) 0.0562(12) Uani 1 1 d U
O5C O 0.2747(3) -0.0163(6) 0.56254(15) 0.0579(11) Uani 1 1 d U
N1B N 0.2504(3) 0.5989(5) 0.07839(13) 0.0346(10) Uani 1 1 d U
N1D N 0.9472(3) 0.1130(5) 0.59648(13) 0.0347(10) Uani 1 1 d U
N1A N 0.7990(3) 0.5989(6) 0.12721(14) 0.0397(11) Uani 1 1 d U
C2B C 0.3347(3) 0.5741(7) 0.08059(16) 0.0367(12) Uani 1 1 d U
N1C N 0.4476(3) 0.1208(5) 0.60197(14) 0.0365(11) Uani 1 1 d U
C13A C 0.6608(3) 0.4946(7) 0.18108(16) 0.0351(12) Uani 1 1 d U
H13A H 0.6799 0.5794 0.1653 0.042 Uiso 1 1 calc R
C8B C 0.1965(3) 0.2099(7) 0.08210(16) 0.0361(12) Uani 1 1 d U
C16B C 0.2498(4) -0.0219(7) 0.17725(18) 0.0432(14) Uani 1 1 d U
H16B H 0.2338 -0.1093 0.1605 0.052 Uiso 1 1 calc R
O3A O 0.9657(4) 0.8849(6) 0.18976(17) 0.0783(16) Uani 1 1 d U
O3D O 0.7500(4) -0.1928(6) 0.59738(18) 0.0746(15) Uani 1 1 d U
C10A C 0.6880(4) 0.1001(6) 0.16057(19) 0.0398(13) Uani 1 1 d U
C10C C 0.5445(4) 0.6188(7) 0.66053(18) 0.0434(14) Uani 1 1 d U
C5B C 0.1861(3) 0.4783(7) 0.07030(18) 0.0358(12) Uani 1 1 d U
H5B H 0.190(4) 0.462(5) 0.0411(19) 0.043 Uiso 1 1 d .
C7A C 0.7238(3) 0.3575(7) 0.12060(15) 0.0309(11) Uani 1 1 d U
C7B C 0.1999(3) 0.3493(6) 0.09936(15) 0.0294(11) Uani 1 1 d U
C8A C 0.7434(3) 0.2252(7) 0.10208(17) 0.0342(12) Uani 1 1 d U
C19B C 0.1751(5) 0.1798(8) 0.03684(18) 0.0497(16) Uani 1 1 d U
H19B H 0.186(5) 0.248(6) 0.022(2) 0.060 Uiso 1 1 d .
C12B C 0.2149(3) 0.3660(6) 0.14194(16) 0.0327(11) Uani 1 1 d U
C15D C 1.1217(4) 0.1991(8) 0.70254(19) 0.0526(17) Uani 1 1 d U
H15G H 1.1279 0.1057 0.7163 0.079 Uiso 1 1 calc R
H15H H 1.1269 0.2755 0.7233 0.079 Uiso 1 1 calc R
H15I H 1.1669 0.2103 0.6833 0.079 Uiso 1 1 calc R
C10D C 1.0195(4) 0.6094(7) 0.66172(18) 0.0415(13) Uani 1 1 d U
C11C C 0.5495(4) 0.4834(7) 0.67845(16) 0.0397(13) Uani 1 1 d U
H11C H 0.5613 0.4767 0.7075 0.048 Uiso 1 1 calc R
C10B C 0.2283(3) 0.1079(6) 0.15045(17) 0.0336(12) Uani 1 1 d U
C5D C 1.0102(3) 0.2288(7) 0.58456(17) 0.0338(12) Uani 1 1 d U
H5D H 0.986(4) 0.245(5) 0.5560(18) 0.041 Uiso 1 1 d .
C12A C 0.6852(3) 0.3608(7) 0.15858(16) 0.0321(11) Uani 1 1 d U
C5A C 0.7455(4) 0.4972(7) 0.09891(17) 0.0383(13) Uani 1 1 d U
H5A H 0.779(4) 0.487(6) 0.0758(18) 0.046 Uiso 1 1 d .
C12D C 1.0223(3) 0.3484(6) 0.65553(16) 0.0325(11) Uani 1 1 d U
C7D C 1.0119(3) 0.3606(6) 0.61220(15) 0.0308(11) Uani 1 1 d U
C13D C 1.0331(4) 0.2081(7) 0.67868(16) 0.0385(13) Uani 1 1 d U
H13D H 1.0289 0.1285 0.6580 0.046 Uiso 1 1 calc R
C19D C 0.9940(4) 0.5232(8) 0.54762(18) 0.0423(14) Uani 1 1 d U
H19D H 0.973(4) 0.456(6) 0.535(2) 0.051 Uiso 1 1 d .
C15A C 0.7033(4) 0.5029(8) 0.22476(18) 0.0470(15) Uani 1 1 d U
H15A H 0.6791 0.4286 0.2419 0.070 Uiso 1 1 calc R
H15B H 0.6927 0.5975 0.2365 0.070 Uiso 1 1 calc R
H15C H 0.7656 0.4879 0.2241 0.070 Uiso 1 1 calc R
C14D C 0.9608(4) 0.1869(7) 0.70841(18) 0.0486(16) Uani 1 1 d U
H14G H 0.9653 0.0907 0.7205 0.073 Uiso 1 1 calc R
H14H H 0.9045 0.1978 0.6931 0.073 Uiso 1 1 calc R
H14I H 0.9668 0.2588 0.7305 0.073 Uiso 1 1 calc R
C5C C 0.5089(3) 0.2322(7) 0.58660(16) 0.0321(12) Uani 1 1 d U
H5C H 0.487(4) 0.247(5) 0.5594(17) 0.039 Uiso 1 1 d .
C13B C 0.2165(4) 0.5091(7) 0.16425(17) 0.0418(14) Uani 1 1 d U
H13B H 0.2051 0.5858 0.1430 0.050 Uiso 1 1 calc R
C3B C 0.3931(4) 0.6936(7) 0.09427(18) 0.0442(14) Uani 1 1 d U
H3BA H 0.4293 0.6631 0.1191 0.053 Uiso 1 1 calc R
H3BB H 0.3579 0.7764 0.1022 0.053 Uiso 1 1 calc R
C19C C 0.4936(4) 0.5251(7) 0.54797(18) 0.0430(14) Uani 1 1 d U
H19C H 0.472(4) 0.453(6) 0.534(2) 0.052 Uiso 1 1 d .
C1D C 0.8300(3) 0.2846(6) 0.59730(19) 0.0355(13) Uani 1 1 d U
C17B C 0.3460(4) -0.0270(9) 0.1883(2) 0.0587(18) Uani 1 1 d U
H17D H 0.3764 -0.0314 0.1629 0.088 Uiso 1 1 calc R
H17E H 0.3600 -0.1122 0.2052 0.088 Uiso 1 1 calc R
H17F H 0.3638 0.0593 0.2039 0.088 Uiso 1 1 calc R
C2C C 0.3708(3) 0.1528(6) 0.61381(17) 0.0363(12) Uani 1 1 d U
C9A C 0.7246(3) 0.0991(7) 0.12286(19) 0.0408(13) Uani 1 1 d U
H9A H 0.7374 0.0096 0.1107 0.049 Uiso 1 1 calc R
C16C C 0.5599(6) 0.7551(8) 0.6852(2) 0.0643(19) Uani 1 1 d U
H16C H 0.5467 0.8376 0.6661 0.077 Uiso 1 1 calc R
C6C C 0.5955(3) 0.1605(7) 0.58147(17) 0.0375(13) Uani 1 1 d U
H6CA H 0.6213 0.1306 0.6086 0.056 Uiso 1 1 calc R
H6CB H 0.6340 0.2285 0.5690 0.056 Uiso 1 1 calc R
H6CC H 0.5869 0.0764 0.5635 0.056 Uiso 1 1 calc R
C13C C 0.5492(4) 0.2172(7) 0.67993(16) 0.0374(13) Uani 1 1 d U
H13C H 0.5404 0.1361 0.6599 0.045 Uiso 1 1 calc R
C4B C 0.4510(3) 0.7407(7) 0.06138(18) 0.0364(13) Uani 1 1 d U
C14B C 0.1457(5) 0.5192(8) 0.1952(2) 0.067(2) Uani 1 1 d U
H14D H 0.0894 0.4982 0.1808 0.100 Uiso 1 1 calc R
H14E H 0.1451 0.6161 0.2068 0.100 Uiso 1 1 calc R
H14F H 0.1576 0.4495 0.2175 0.100 Uiso 1 1 calc R
C15C C 0.6403(4) 0.2063(8) 0.70094(19) 0.0548(17) Uani 1 1 d U
H15J H 0.6496 0.2840 0.7211 0.082 Uiso 1 1 calc R
H15K H 0.6825 0.2141 0.6801 0.082 Uiso 1 1 calc R
H15L H 0.6472 0.1137 0.7151 0.082 Uiso 1 1 calc R
C23A C 1.0318(5) 0.8711(9) 0.1165(3) 0.074(2) Uani 1 1 d U
H23A H 1.0557 0.8389 0.0910 0.112 Uiso 1 1 calc R
H23B H 1.0790 0.8963 0.1369 0.112 Uiso 1 1 calc R
H23C H 0.9952 0.9553 0.1107 0.112 Uiso 1 1 calc R
C3D C 0.8170(4) 0.0234(7) 0.62168(18) 0.0427(14) Uani 1 1 d U
H3DA H 0.7707 0.0647 0.6373 0.051 Uiso 1 1 calc R
H3DB H 0.8552 -0.0330 0.6413 0.051 Uiso 1 1 calc R
C8C C 0.5120(3) 0.5023(7) 0.59427(16) 0.0329(12) Uani 1 1 d U
C14C C 0.4811(5) 0.2054(8) 0.7119(2) 0.0630(19) Uani 1 1 d U
H14J H 0.4851 0.1109 0.7251 0.094 Uiso 1 1 calc R
H14K H 0.4234 0.2177 0.6981 0.094 Uiso 1 1 calc R
H14L H 0.4914 0.2801 0.7330 0.094 Uiso 1 1 calc R
C2A C 0.8662(4) 0.5553(7) 0.15071(17) 0.0379(12) Uani 1 1 d U
C16A C 0.6704(4) -0.0383(7) 0.1829(2) 0.0550(17) Uani 1 1 d U
H16A H 0.6934 -0.1187 0.1665 0.066 Uiso 1 1 calc R
C6A C 0.6679(4) 0.5766(8) 0.08008(19) 0.0520(16) Uani 1 1 d U
H6AA H 0.6868 0.6587 0.0642 0.078 Uiso 1 1 calc R
H6AB H 0.6330 0.6106 0.1021 0.078 Uiso 1 1 calc R
H6AC H 0.6332 0.5121 0.0617 0.078 Uiso 1 1 calc R
C19A C 0.7807(4) 0.2134(8) 0.06005(18) 0.0447(15) Uani 1 1 d U
H19A H 0.816(4) 0.285(6) 0.0577(19) 0.054 Uiso 1 1 d .
C2D C 0.8680(3) 0.1428(6) 0.60549(16) 0.0333(12) Uani 1 1 d U
C15B C 0.3049(5) 0.5389(8) 0.1867(2) 0.0582(18) Uani 1 1 d U
H15D H 0.3159 0.4693 0.2091 0.087 Uiso 1 1 calc R
H15E H 0.3057 0.6361 0.1982 0.087 Uiso 1 1 calc R
H15F H 0.3497 0.5304 0.1671 0.087 Uiso 1 1 calc R
C21D C 0.9369(5) 0.6516(8) 0.5358(2) 0.0623(19) Uani 1 1 d U
H21G H 0.8834 0.6450 0.5499 0.093 Uiso 1 1 calc R
H21H H 0.9233 0.6522 0.5058 0.093 Uiso 1 1 calc R
H21I H 0.9673 0.7402 0.5442 0.093 Uiso 1 1 calc R
C11B C 0.2285(4) 0.2454(6) 0.16642(17) 0.0370(13) Uani 1 1 d U
H11B H 0.2385 0.2577 0.1955 0.044 Uiso 1 1 calc R
C9B C 0.2117(3) 0.0940(6) 0.10852(17) 0.0343(12) Uani 1 1 d U
H9B H 0.2105 0.0004 0.0970 0.041 Uiso 1 1 calc R
C7C C 0.5197(3) 0.3663(6) 0.61348(14) 0.0285(11) Uani 1 1 d U
C11D C 1.0251(3) 0.4728(7) 0.67896(17) 0.0381(13) Uani 1 1 d U
H11D H 1.0311 0.4644 0.7082 0.046 Uiso 1 1 calc R
C11A C 0.6689(3) 0.2306(6) 0.17728(17) 0.0371(13) Uani 1 1 d U
H11A H 0.6433 0.2319 0.2030 0.045 Uiso 1 1 calc R
O3C O 0.2583(4) -0.1868(6) 0.6083(3) 0.104(2) Uani 1 1 d U
C12C C 0.5382(3) 0.3583(7) 0.65600(15) 0.0333(11) Uani 1 1 d U
C20B C 0.2295(6) 0.0591(9) 0.0200(2) 0.082(2) Uani 1 1 d U
H20D H 0.2152 -0.0318 0.0330 0.123 Uiso 1 1 calc R
H20E H 0.2908 0.0803 0.0263 0.123 Uiso 1 1 calc R
H20F H 0.2173 0.0518 -0.0100 0.123 Uiso 1 1 calc R
C20A C 0.8365(5) 0.0811(9) 0.0560(2) 0.073(2) Uani 1 1 d U
H20A H 0.8650 0.0860 0.0300 0.109 Uiso 1 1 calc R
H20B H 0.8004 -0.0050 0.0560 0.109 Uiso 1 1 calc R
H20C H 0.8803 0.0769 0.0793 0.109 Uiso 1 1 calc R
C6D C 1.0990(4) 0.1618(7) 0.58309(19) 0.0436(15) Uani 1 1 d U
H6DA H 1.1388 0.2323 0.5726 0.065 Uiso 1 1 calc R
H6DB H 1.0954 0.0782 0.5648 0.065 Uiso 1 1 calc R
H6DC H 1.1203 0.1318 0.6110 0.065 Uiso 1 1 calc R
C3C C 0.3227(4) 0.0339(7) 0.6315(2) 0.0458(14) Uani 1 1 d U
H3CA H 0.2765 0.0748 0.6473 0.055 Uiso 1 1 calc R
H3CB H 0.3623 -0.0200 0.6511 0.055 Uiso 1 1 calc R
C17A C 0.7147(6) -0.0444(10) 0.2250(3) 0.092(3) Uani 1 1 d U
H17A H 0.7764 -0.0266 0.2234 0.138 Uiso 1 1 calc R
H17B H 0.7063 -0.1395 0.2369 0.138 Uiso 1 1 calc R
H17C H 0.6904 0.0288 0.2424 0.138 Uiso 1 1 calc R
C1C C 0.3320(3) 0.2966(7) 0.6066(2) 0.0412(14) Uani 1 1 d U
C21C C 0.5772(5) 0.5348(10) 0.5262(2) 0.068(2) Uani 1 1 d U
H21J H 0.6090 0.6211 0.5354 0.101 Uiso 1 1 calc R
H21K H 0.5636 0.5397 0.4962 0.101 Uiso 1 1 calc R
H21L H 0.6127 0.4499 0.5329 0.101 Uiso 1 1 calc R
C4C C 0.2827(4) -0.0691(8) 0.5998(3) 0.0562(17) Uani 1 1 d U
C18B C 0.2007(4) -0.0268(8) 0.2163(2) 0.0580(18) Uani 1 1 d U
H18D H 0.2158 0.0572 0.2335 0.087 Uiso 1 1 calc R
H18E H 0.2162 -0.1143 0.2319 0.087 Uiso 1 1 calc R
H18F H 0.1385 -0.0266 0.2086 0.087 Uiso 1 1 calc R
C17D C 0.9420(6) 0.7476(10) 0.7127(3) 0.082(2) Uani 1 1 d U
H17G H 0.9400 0.6620 0.7302 0.123 Uiso 1 1 calc R
H17H H 0.8902 0.7512 0.6936 0.123 Uiso 1 1 calc R
H17I H 0.9445 0.8335 0.7302 0.123 Uiso 1 1 calc R
C8D C 1.0040(3) 0.4971(6) 0.59361(16) 0.0323(11) Uani 1 1 d U
C20C C 0.4374(5) 0.6568(8) 0.5377(2) 0.0634(19) Uani 1 1 d U
H20J H 0.3868 0.6544 0.5539 0.095 Uiso 1 1 calc R
H20K H 0.4187 0.6563 0.5082 0.095 Uiso 1 1 calc R
H20L H 0.4708 0.7440 0.5443 0.095 Uiso 1 1 calc R
C23D C 0.7297(4) -0.1039(9) 0.5197(2) 0.065(2) Uani 1 1 d U
H23G H 0.6733 -0.1361 0.5277 0.098 Uiso 1 1 calc R
H23H H 0.7656 -0.1874 0.5146 0.098 Uiso 1 1 calc R
H23I H 0.7220 -0.0458 0.4945 0.098 Uiso 1 1 calc R
C14A C 0.5620(4) 0.5026(8) 0.1824(2) 0.0501(16) Uani 1 1 d U
H14A H 0.5347 0.4907 0.1544 0.075 Uiso 1 1 calc R
H14B H 0.5460 0.5960 0.1933 0.075 Uiso 1 1 calc R
H14C H 0.5425 0.4262 0.2002 0.075 Uiso 1 1 calc R
C4A C 0.9519(4) 0.7808(7) 0.1694(2) 0.0461(15) Uani 1 1 d U
C18D C 1.1040(6) 0.7530(10) 0.7150(3) 0.091(3) Uani 1 1 d U
H18G H 1.1095 0.6703 0.7336 0.137 Uiso 1 1 calc R
H18H H 1.1037 0.8415 0.7312 0.137 Uiso 1 1 calc R
H18I H 1.1528 0.7546 0.6975 0.137 Uiso 1 1 calc R
C9C C 0.5260(4) 0.6245(6) 0.61841(18) 0.0385(13) Uani 1 1 d U
H9C H 0.5227 0.7156 0.6053 0.046 Uiso 1 1 calc R
C22D C 0.7584(5) 0.4779(8) 0.6269(3) 0.069(2) Uani 1 1 d U
H22G H 0.7314 0.5020 0.6523 0.104 Uiso 1 1 calc R
H22H H 0.7151 0.4821 0.6034 0.104 Uiso 1 1 calc R
H22I H 0.8046 0.5467 0.6226 0.104 Uiso 1 1 calc R
C3A C 0.9011(4) 0.6552(7) 0.1832(2) 0.0492(15) Uani 1 1 d U
H3AA H 0.9384 0.5997 0.2035 0.059 Uiso 1 1 calc R
H3AB H 0.8522 0.6924 0.1979 0.059 Uiso 1 1 calc R
C16D C 1.0215(5) 0.7416(8) 0.6882(2) 0.0589(17) Uani 1 1 d U
H16D H 1.0188 0.8262 0.6692 0.071 Uiso 1 1 calc R
C21A C 0.7096(4) 0.2180(9) 0.02537(18) 0.0561(17) Uani 1 1 d U
H21A H 0.7352 0.2241 -0.0013 0.084 Uiso 1 1 calc R
H21B H 0.6730 0.3020 0.0289 0.084 Uiso 1 1 calc R
H21C H 0.6746 0.1307 0.0261 0.084 Uiso 1 1 calc R
C6B C 0.0942(4) 0.5368(8) 0.0698(2) 0.0512(16) Uani 1 1 d U
H6BA H 0.0872 0.6159 0.0500 0.077 Uiso 1 1 calc R
H6BB H 0.0834 0.5717 0.0975 0.077 Uiso 1 1 calc R
H6BC H 0.0531 0.4603 0.0618 0.077 Uiso 1 1 calc R
C23B C 0.5453(5) 0.9237(9) 0.0438(3) 0.079(3) Uani 1 1 d U
H23D H 0.5129 0.9648 0.0196 0.119 Uiso 1 1 calc R
H23E H 0.5828 0.8468 0.0350 0.119 Uiso 1 1 calc R
H23F H 0.5806 0.9985 0.0579 0.119 Uiso 1 1 calc R
C9D C 1.0099(3) 0.6177(6) 0.61949(18) 0.0386(13) Uani 1 1 d U
H9D H 1.0072 0.7100 0.6071 0.046 Uiso 1 1 calc R
C1A C 0.9092(3) 0.4178(7) 0.14324(19) 0.0396(13) Uani 1 1 d U
C22C C 0.2552(5) 0.4818(9) 0.6365(3) 0.072(2) Uani 1 1 d U
H22J H 0.2289 0.5040 0.6622 0.109 Uiso 1 1 calc R
H22K H 0.2107 0.4826 0.6134 0.109 Uiso 1 1 calc R
H22L H 0.2991 0.5539 0.6316 0.109 Uiso 1 1 calc R
C1B C 0.3696(3) 0.4354(7) 0.06734(18) 0.0368(13) Uani 1 1 d U
C18A C 0.5735(5) -0.0609(10) 0.1839(3) 0.081(2) Uani 1 1 d U
H18A H 0.5485 0.0193 0.1985 0.121 Uiso 1 1 calc R
H18B H 0.5627 -0.1507 0.1983 0.121 Uiso 1 1 calc R
H18C H 0.5470 -0.0657 0.1556 0.121 Uiso 1 1 calc R
C20D C 1.0807(5) 0.5364(10) 0.5295(2) 0.073(2) Uani 1 1 d U
H20G H 1.1106 0.6219 0.5408 0.109 Uiso 1 1 calc R
H20H H 1.0721 0.5447 0.4994 0.109 Uiso 1 1 calc R
H20I H 1.1155 0.4511 0.5367 0.109 Uiso 1 1 calc R
C22A C 0.9757(7) 0.2151(10) 0.1724(3) 0.098(3) Uani 1 1 d U
H22A H 1.0246 0.2283 0.1554 0.147 Uiso 1 1 calc R
H22B H 0.9346 0.1475 0.1587 0.147 Uiso 1 1 calc R
H22C H 0.9964 0.1771 0.1995 0.147 Uiso 1 1 calc R
C4D C 0.7770(4) -0.0761(7) 0.5897(2) 0.0423(14) Uani 1 1 d U
C21B C 0.0791(6) 0.1433(12) 0.0291(3) 0.091(3) Uani 1 1 d U
H21D H 0.0647 0.1319 -0.0006 0.137 Uiso 1 1 calc R
H21E H 0.0444 0.2209 0.0397 0.137 Uiso 1 1 calc R
H21F H 0.0668 0.0537 0.0434 0.137 Uiso 1 1 calc R
C18C C 0.6548(7) 0.7663(10) 0.7008(3) 0.099(3) Uani 1 1 d U
H18J H 0.6697 0.6868 0.7197 0.148 Uiso 1 1 calc R
H18K H 0.6648 0.8576 0.7153 0.148 Uiso 1 1 calc R
H18L H 0.6908 0.7617 0.6773 0.148 Uiso 1 1 calc R
C22B C 0.4784(5) 0.2661(9) 0.0827(3) 0.078(2) Uani 1 1 d U
H22D H 0.4949 0.2703 0.0541 0.116 Uiso 1 1 calc R
H22E H 0.4381 0.1864 0.0855 0.116 Uiso 1 1 calc R
H22F H 0.5299 0.2513 0.1015 0.116 Uiso 1 1 calc R
C23C C 0.2335(5) -0.1049(10) 0.5304(3) 0.084(3) Uani 1 1 d U
H23J H 0.1765 -0.1344 0.5383 0.126 Uiso 1 1 calc R
H23K H 0.2689 -0.1902 0.5265 0.126 Uiso 1 1 calc R
H23L H 0.2272 -0.0505 0.5045 0.126 Uiso 1 1 calc R
C17C C 0.5009(9) 0.7665(11) 0.7200(3) 0.120(4) Uani 1 1 d U
H17J H 0.5131 0.6877 0.7395 0.179 Uiso 1 1 calc R
H17K H 0.4408 0.7607 0.7087 0.179 Uiso 1 1 calc R
H17L H 0.5106 0.8583 0.7342 0.179 Uiso 1 1 calc R

loop_
_atom_site_aniso_label
_atom_site_aniso_U_11
_atom_site_aniso_U_22
_atom_site_aniso_U_33
_atom_site_aniso_U_23
_atom_site_aniso_U_13
_atom_site_aniso_U_12
O2B 0.034(2) 0.047(3) 0.055(2) -0.013(2) 0.0119(17) -0.005(2)
O2D 0.040(2) 0.050(3) 0.063(3) 0.017(2) -0.0037(19) 0.008(2)
O1D 0.043(2) 0.033(2) 0.067(3) -0.001(2) 0.0015(19) 0.015(2)
O5B 0.062(3) 0.046(3) 0.079(3) -0.002(2) 0.032(2) -0.021(2)
O2C 0.036(2) 0.061(3) 0.064(3) 0.017(3) 0.0011(19) 0.014(2)
O4B 0.036(2) 0.055(3) 0.079(3) -0.007(2) -0.007(2) 0.005(2)
O1C 0.039(2) 0.032(2) 0.073(3) 0.000(2) 0.0018(19) 0.013(2)
O4D 0.041(2) 0.037(3) 0.074(3) -0.003(2) 0.016(2) 0.006(2)
O1A 0.050(3) 0.039(3) 0.083(3) 0.005(2) 0.024(2) 0.013(2)
O4C 0.042(2) 0.044(3) 0.073(3) 0.005(2) 0.018(2) 0.008(2)
O5D 0.037(2) 0.047(3) 0.060(2) -0.006(2) -0.0038(18) -0.003(2)
O1B 0.048(2) 0.031(2) 0.070(3) 0.005(2) 0.015(2) 0.007(2)
O5A 0.040(2) 0.037(3) 0.083(3) -0.006(2) 0.027(2) -0.009(2)
O4A 0.082(3) 0.050(3) 0.065(3) -0.005(3) -0.016(2) 0.020(3)
O2A 0.0279(19) 0.060(3) 0.063(2) -0.014(2) 0.0095(18) -0.005(2)
O3B 0.044(2) 0.069(3) 0.058(3) -0.015(2) 0.018(2) -0.023(2)
O5C 0.033(2) 0.056(3) 0.084(3) -0.010(3) -0.001(2) -0.003(2)
N1B 0.032(2) 0.031(3) 0.041(2) 0.006(2) 0.0067(19) 0.002(2)
N1D 0.032(2) 0.034(3) 0.038(2) -0.004(2) -0.0011(18) 0.007(2)
N1A 0.043(3) 0.034(3) 0.044(3) 0.004(2) 0.015(2) 0.004(2)
C2B 0.034(3) 0.040(3) 0.038(3) 0.002(3) 0.010(2) -0.001(2)
N1C 0.027(2) 0.037(3) 0.045(3) -0.003(2) 0.0002(19) 0.000(2)
C13A 0.030(3) 0.036(3) 0.041(3) 0.000(3) 0.014(2) -0.001(3)
C8B 0.031(3) 0.041(3) 0.038(3) -0.003(2) 0.014(2) -0.007(3)
C16B 0.039(3) 0.034(3) 0.056(3) 0.000(3) 0.000(3) -0.005(3)
O3A 0.093(4) 0.050(3) 0.093(4) -0.018(3) 0.015(3) -0.024(3)
O3D 0.080(4) 0.048(3) 0.097(4) 0.003(3) 0.012(3) -0.026(3)
C10A 0.031(3) 0.033(3) 0.057(3) 0.000(3) 0.014(2) -0.001(3)
C10C 0.056(4) 0.033(3) 0.041(3) -0.002(3) 0.004(3) 0.011(3)
C5B 0.025(3) 0.041(3) 0.043(3) 0.003(3) 0.006(2) 0.002(3)
C7A 0.020(2) 0.038(3) 0.034(3) 0.000(2) 0.0010(19) -0.001(3)
C7B 0.018(2) 0.030(3) 0.041(3) 0.000(2) 0.010(2) -0.002(2)
C8A 0.017(2) 0.038(3) 0.048(3) -0.008(3) 0.002(2) -0.005(2)
C19B 0.065(4) 0.043(4) 0.041(3) 0.000(3) 0.005(3) -0.026(3)
C12B 0.027(3) 0.031(3) 0.040(3) 0.000(2) 0.010(2) -0.004(3)
C15D 0.048(3) 0.057(5) 0.050(3) 0.002(3) -0.011(3) 0.005(3)
C10D 0.041(3) 0.036(3) 0.048(3) -0.003(3) 0.002(3) 0.000(3)
C11C 0.051(3) 0.036(3) 0.032(3) 0.002(3) 0.003(2) 0.007(3)
C10B 0.027(3) 0.032(3) 0.042(3) -0.001(2) 0.007(2) 0.000(2)
C5D 0.028(3) 0.037(3) 0.036(3) -0.001(3) 0.000(2) 0.008(2)
C12A 0.023(2) 0.034(3) 0.040(3) 0.004(2) 0.006(2) -0.001(3)
C5A 0.035(3) 0.044(3) 0.036(3) 0.008(3) 0.003(2) -0.001(3)
C12D 0.022(2) 0.036(3) 0.039(3) -0.003(2) -0.001(2) 0.000(3)
C7D 0.020(2) 0.033(3) 0.040(3) 0.001(2) 0.002(2) 0.001(2)
C13D 0.038(3) 0.041(3) 0.035(3) 0.004(3) -0.001(2) 0.003(3)
C19D 0.040(3) 0.046(4) 0.042(3) 0.003(3) 0.006(2) -0.002(3)
C15A 0.047(3) 0.048(4) 0.047(3) -0.005(3) 0.009(3) -0.001(3)
C14D 0.049(3) 0.049(4) 0.049(3) 0.009(3) 0.008(3) -0.015(3)
C5C 0.024(3) 0.039(3) 0.033(3) 0.002(3) 0.002(2) 0.007(2)
C13B 0.055(4) 0.034(3) 0.038(3) -0.006(3) 0.013(2) -0.004(3)
C3B 0.037(3) 0.044(4) 0.053(3) -0.002(3) 0.016(2) -0.013(3)
C19C 0.047(3) 0.042(4) 0.040(3) 0.008(3) 0.000(3) -0.001(3)
C1D 0.016(2) 0.037(3) 0.053(3) 0.003(3) -0.003(2) -0.006(2)
C17B 0.041(3) 0.057(5) 0.076(4) 0.010(4) -0.007(3) 0.000(3)
C2C 0.020(3) 0.036(3) 0.053(3) 0.000(3) 0.005(2) -0.002(2)
C9A 0.030(3) 0.035(3) 0.059(3) -0.011(3) 0.010(2) 0.000(3)
C16C 0.109(6) 0.039(4) 0.044(3) -0.006(3) 0.001(3) 0.013(4)
C6C 0.026(3) 0.042(4) 0.046(3) -0.006(3) 0.008(2) 0.007(3)
C13C 0.045(3) 0.033(3) 0.035(3) 0.001(3) 0.007(2) 0.004(3)
C4B 0.022(3) 0.038(3) 0.049(3) 0.001(3) 0.003(2) -0.002(2)
C14B 0.081(5) 0.049(5) 0.075(5) -0.010(4) 0.043(4) 0.001(4)
C15C 0.067(4) 0.050(4) 0.044(3) 0.002(3) -0.014(3) 0.013(4)
C23A 0.049(4) 0.051(5) 0.127(6) 0.007(5) 0.030(4) -0.012(4)
C3D 0.036(3) 0.039(3) 0.054(3) 0.006(3) 0.003(2) 0.002(3)
C8C 0.020(3) 0.039(3) 0.039(3) 0.003(2) 0.000(2) 0.001(3)
C14C 0.095(5) 0.047(4) 0.051(4) 0.009(3) 0.029(4) -0.001(4)
C2A 0.034(3) 0.036(3) 0.045(3) -0.001(3) 0.012(2) -0.008(2)
C16A 0.055(4) 0.028(3) 0.086(4) 0.000(3) 0.027(3) -0.005(3)
C6A 0.050(4) 0.055(4) 0.051(4) 0.013(3) 0.004(3) 0.012(3)
C19A 0.029(3) 0.057(4) 0.050(3) -0.018(3) 0.010(2) -0.017(3)
C2D 0.027(3) 0.033(3) 0.040(3) -0.001(2) -0.004(2) 0.002(2)
C15B 0.078(4) 0.047(4) 0.048(4) -0.001(3) -0.002(3) -0.026(4)
C21D 0.077(5) 0.058(5) 0.051(4) 0.009(3) -0.004(3) 0.016(4)
C11B 0.039(3) 0.036(3) 0.037(3) -0.003(2) 0.008(2) 0.004(3)
C9B 0.030(3) 0.028(3) 0.046(3) -0.003(2) 0.012(2) -0.004(2)
C7C 0.022(2) 0.032(3) 0.032(2) -0.001(2) 0.0053(19) 0.006(2)
C11D 0.035(3) 0.043(3) 0.037(3) -0.003(3) 0.004(2) -0.005(3)
C11A 0.032(3) 0.035(3) 0.046(3) 0.003(3) 0.014(2) 0.002(3)
O3C 0.097(5) 0.042(3) 0.174(7) 0.008(4) 0.015(4) -0.022(3)
C12C 0.033(3) 0.033(3) 0.034(3) -0.001(2) 0.005(2) 0.009(3)
C20B 0.126(7) 0.066(5) 0.058(4) -0.026(4) 0.033(4) -0.017(5)
C20A 0.064(5) 0.084(6) 0.074(5) -0.021(4) 0.029(4) 0.010(4)
C6D 0.031(3) 0.047(4) 0.053(3) -0.012(3) 0.007(2) 0.011(3)
C3C 0.031(3) 0.037(3) 0.070(4) 0.009(3) 0.012(3) 0.008(3)
C17A 0.088(6) 0.070(6) 0.116(6) 0.050(5) -0.009(5) -0.005(5)
C1C 0.020(3) 0.046(4) 0.057(4) 0.005(3) 0.001(3) -0.002(2)
C21C 0.071(5) 0.085(6) 0.050(4) 0.011(4) 0.023(3) -0.006(4)
C4C 0.034(3) 0.036(4) 0.100(5) -0.005(4) 0.011(3) -0.006(3)
C18B 0.062(4) 0.053(4) 0.060(4) 0.018(4) 0.011(3) -0.007(4)
C17D 0.106(6) 0.068(6) 0.074(5) -0.017(4) 0.033(4) 0.020(5)
C8D 0.018(2) 0.036(3) 0.044(3) 0.001(2) 0.007(2) 0.003(2)
C20C 0.080(5) 0.059(5) 0.049(4) 0.010(3) -0.008(3) 0.018(4)
C23D 0.043(4) 0.071(5) 0.079(4) -0.028(4) -0.007(3) 0.000(4)
C14A 0.038(3) 0.055(4) 0.058(4) -0.005(3) 0.013(3) 0.016(3)
C4A 0.036(3) 0.038(4) 0.064(4) -0.006(3) 0.000(3) -0.004(3)
C18D 0.098(6) 0.066(6) 0.105(6) -0.030(5) -0.023(5) -0.016(5)
C9C 0.037(3) 0.030(3) 0.048(3) 0.003(2) 0.003(2) 0.007(3)
C22D 0.054(4) 0.039(4) 0.116(6) -0.004(4) 0.019(4) 0.018(4)
C3A 0.047(3) 0.048(4) 0.055(3) -0.013(3) 0.016(3) -0.010(3)
C16D 0.075(4) 0.040(4) 0.062(4) -0.009(3) 0.006(3) -0.002(4)
C21A 0.048(3) 0.074(5) 0.047(3) -0.006(4) 0.009(3) -0.020(4)
C6B 0.030(3) 0.054(4) 0.070(4) 0.005(3) 0.005(3) 0.007(3)
C23B 0.070(5) 0.061(5) 0.113(6) 0.006(5) 0.047(5) -0.025(4)
C9D 0.034(3) 0.028(3) 0.054(3) 0.005(3) 0.004(3) -0.001(3)
C1A 0.025(3) 0.042(3) 0.052(3) -0.005(3) 0.003(2) -0.010(2)
C22C 0.064(5) 0.054(5) 0.103(6) -0.002(4) 0.023(4) 0.028(4)
C1B 0.021(3) 0.046(3) 0.045(3) -0.001(3) 0.009(2) -0.006(2)
C18A 0.069(4) 0.075(6) 0.101(6) 0.006(5) 0.029(4) -0.032(4)
C20D 0.065(4) 0.096(7) 0.061(4) 0.017(4) 0.029(3) 0.000(4)
C22A 0.120(8) 0.065(6) 0.103(6) -0.013(5) -0.034(6) 0.044(6)
C4D 0.025(3) 0.036(4) 0.066(4) -0.002(3) 0.006(3) -0.002(3)
C21B 0.080(5) 0.115(8) 0.075(5) -0.011(5) -0.021(4) -0.043(5)
C18C 0.141(7) 0.054(5) 0.093(6) -0.019(5) -0.042(6) -0.007(6)
C22B 0.059(5) 0.066(5) 0.105(6) -0.002(5) -0.011(4) 0.028(4)
C23C 0.050(4) 0.083(6) 0.117(6) -0.047(5) -0.015(4) 0.005(4)
C17C 0.210(11) 0.064(6) 0.093(6) -0.020(5) 0.063(7) 0.028(7)

loop_
_atom_type_symbol
_atom_type_description
_atom_type_scat_dispersion_real
_atom_type_scat_dispersion_imag
_atom_type_scat_source
C C 0.0033 0.0000 'International Tables Vol C Tables 4.2.6.8 and 6.1.1.4'
H H 0.0000 0.0000 'International Tables Vol C Tables 4.2.6.8 and 6.1.1.4'
N N 0.0061 0.0000 'International Tables Vol C Tables 4.2.6.8 and 6.1.1.4'
O O 0.0106 0.0000 'International Tables Vol C Tables 4.2.6.8 and 6.1.1.4'

loop_
_geom_angle_atom_site_label_1
_geom_angle_atom_site_label_2
_geom_angle_atom_site_label_3
_geom_angle
C4B O5B C23B 115.9(5)
C1B O4B C22B 114.6(5)
C1D O4D C22D 116.5(5)
C1C O4C C22C 115.7(5)
C4D O5D C23D 117.3(6)
C4A O5A C23A 116.0(5)
C1A O4A C22A 114.6(6)
C4C O5C C23C 117.5(7)
O1B N1B C2B 122.4(5)
O1B N1B C5B 116.5(4)
C2B N1B C5B 121.1(5)
O1D N1D C5D 116.9(4)
O1D N1D C2D 120.7(5)
C2D N1D C5D 122.4(5)
O1A N1A C5A 117.7(5)
O1A N1A C2A 119.9(5)
C2A N1A C5A 122.3(5)
N1B C2B C3B 117.7(5)
N1B C2B C1B 121.3(5)
C1B C2B C3B 121.0(5)
O1C N1C C5C 116.7(4)
O1C N1C C2C 120.2(5)
C2C N1C C5C 123.1(5)
C12A C13A H13A 108.1
C12A C13A C15A 112.7(5)
C12A C13A C14A 109.9(5)
C15A C13A H13A 108.1
C15A C13A C14A 109.7(5)
C14A C13A H13A 108.1
C7B C8B C19B 123.7(5)
C9B C8B C7B 118.1(5)
C9B C8B C19B 118.2(6)
C10B C16B H16B 107.8
C10B C16B C18B 113.4(5)
C17B C16B H16B 107.8
C17B C16B C10B 109.5(5)
C17B C16B C18B 110.4(5)
C18B C16B H16B 107.8
C9A C10A C16A 121.1(6)
C11A C10A C9A 118.0(5)
C11A C10A C16A 120.9(5)
C11C C10C C16C 122.8(5)
C9C C10C C11C 116.8(5)
C9C C10C C16C 120.4(5)
N1B C5B H5B 101(3)
N1B C5B C7B 114.5(4)
N1B C5B C6B 110.0(5)
C7B C5B H5B 118(3)
C6B C5B H5B 100(3)
C6B C5B C7B 112.0(4)
C8A C7A C5A 119.0(4)
C12A C7A C8A 120.6(5)
C12A C7A C5A 120.4(5)
C8B C7B C5B 118.6(5)
C12B C7B C8B 119.6(5)
C12B C7B C5B 121.9(5)
C7A C8A C19A 123.4(5)
C9A C8A C7A 118.0(5)
C9A C8A C19A 118.5(5)
C8B C19B H19B 113(4)
C8B C19B C20B 113.3(6)
C8B C19B C21B 110.0(5)
C20B C19B H19B 102(4)
C20B C19B C21B 109.6(7)
C21B C19B H19B 109(5)
C7B C12B C13B 124.5(5)
C11B C12B C7B 119.1(5)
C11B C12B C13B 116.4(4)
H15G C15D H15H 109.5
H15G C15D H15I 109.5
H15H C15D H15I 109.5
C13D C15D H15G 109.5
C13D C15D H15H 109.5
C13D C15D H15I 109.5
C11D C10D C16D 121.6(5)
C9D C10D C11D 116.9(5)
C9D C10D C16D 121.5(6)
C10C C11C H11C 118.4
C12C C11C C10C 123.1(5)
C12C C11C H11C 118.4
C11B C10B C16B 122.2(5)
C9B C10B C16B 120.8(5)
C9B C10B C11B 117.0(5)
N1D C5D H5D 98(3)
C7D C5D N1D 114.0(4)
C7D C5D H5D 115(3)
C7D C5D C6D 111.9(5)
C6D C5D N1D 108.6(5)
C6D C5D H5D 108(3)
C7A C12A C13A 125.4(5)
C11A C12A C13A 116.8(4)
C11A C12A C7A 117.8(5)
N1A C5A C7A 112.5(4)
N1A C5A H5A 103(3)
C7A C5A H5A 116(3)
C6A C5A N1A 108.9(5)
C6A C5A C7A 114.0(5)
C6A C5A H5A 101(3)
C7D C12D C13D 124.5(5)
C11D C12D C7D 118.5(5)
C11D C12D C13D 117.0(4)
C12D C7D C5D 121.3(5)
C12D C7D C8D 120.0(5)
C8D C7D C5D 118.7(4)
C15D C13D H13D 108.0
C15D C13D C14D 110.3(5)
C12D C13D C15D 111.2(5)
C12D C13D H13D 108.0
C12D C13D C14D 111.1(5)
C14D C13D H13D 108.0
C21D C19D H19D 106(4)
C8D C19D H19D 114(4)
C8D C19D C21D 113.0(5)
C8D C19D C20D 111.6(5)
C20D C19D H19D 101(5)
C20D C19D C21D 111.0(6)
C13A C15A H15A 109.5
C13A C15A H15B 109.5
C13A C15A H15C 109.5
H15A C15A H15B 109.5
H15A C15A H15C 109.5
H15B C15A H15C 109.5
C13D C14D H14G 109.5
C13D C14D H14H 109.5
C13D C14D H14I 109.5
H14G C14D H14H 109.5
H14G C14D H14I 109.5
H14H C14D H14I 109.5
N1C C5C H5C 103(3)
N1C C5C C6C 108.5(5)
N1C C5C C7C 114.7(4)
C6C C5C H5C 103(3)
C6C C5C C7C 111.2(4)
C7C C5C H5C 116(3)
C12B C13B H13B 107.7
C12B C13B C14B 112.0(5)
C12B C13B C15B 111.7(5)
C14B C13B H13B 107.7
C15B C13B H13B 107.7
C15B C13B C14B 109.7(5)
C2B C3B H3BA 109.0
C2B C3B H3BB 109.0
C2B C3B C4B 113.0(5)
H3BA C3B H3BB 107.8
C4B C3B H3BA 109.0
C4B C3B H3BB 109.0
C8C C19C H19C 116(4)
C8C C19C C21C 111.1(5)
C8C C19C C20C 113.0(5)
C21C C19C H19C 97(5)
C21C C19C C20C 110.1(6)
C20C C19C H19C 109(4)
O2D C1D O4D 124.4(6)
O2D C1D C2D 124.5(6)
O4D C1D C2D 111.1(5)
C16B C17B H17D 109.5
C16B C17B H17E 109.5
C16B C17B H17F 109.5
H17D C17B H17E 109.5
H17D C17B H17F 109.5
H17E C17B H17F 109.5
N1C C2C C3C 116.2(5)
N1C C2C C1C 121.8(5)
C3C C2C C1C 121.9(5)
C10A C9A C8A 122.3(5)
C10A C9A H9A 118.9
C8A C9A H9A 118.9
C10C C16C H16C 107.6
C10C C16C C18C 110.1(6)
C18C C16C H16C 107.6
C17C C16C C10C 111.9(7)
C17C C16C H16C 107.6
C17C C16C C18C 111.9(8)
C5C C6C H6CA 109.5
C5C C6C H6CB 109.5
C5C C6C H6CC 109.5
H6CA C6C H6CB 109.5
H6CA C6C H6CC 109.5
H6CB C6C H6CC 109.5
C15C C13C H13C 108.4
C15C C13C C14C 110.8(5)
C15C C13C C12C 110.4(5)
C14C C13C H13C 108.4
C12C C13C H13C 108.4
C12C C13C C14C 110.3(5)
O5B C4B C3B 109.3(5)
O3B C4B O5B 124.7(5)
O3B C4B C3B 126.0(6)
C13B C14B H14D 109.5
C13B C14B H14E 109.5
C13B C14B H14F 109.5
H14D C14B H14E 109.5
H14D C14B H14F 109.5
H14E C14B H14F 109.5
C13C C15C H15J 109.5
C13C C15C H15K 109.5
C13C C15C H15L 109.5
H15J C15C H15K 109.5
H15J C15C H15L 109.5
H15K C15C H15L 109.5
O5A C23A H23A 109.5
O5A C23A H23B 109.5
O5A C23A H23C 109.5
H23A C23A H23B 109.5
H23A C23A H23C 109.5
H23B C23A H23C 109.5
H3DA C3D H3DB 107.5
C2D C3D H3DA 108.5
C2D C3D H3DB 108.5
C2D C3D C4D 115.2(5)
C4D C3D H3DA 108.5
C4D C3D H3DB 108.5
C7C C8C C19C 124.3(5)
C9C C8C C19C 116.8(5)
C9C C8C C7C 118.8(4)
C13C C14C H14J 109.5
C13C C14C H14K 109.5
C13C C14C H14L 109.5
H14J C14C H14K 109.5
H14J C14C H14L 109.5
H14K C14C H14L 109.5
N1A C2A C3A 117.0(6)
N1A C2A C1A 121.7(5)
C1A C2A C3A 121.2(5)
C10A C16A H16A 107.5
C10A C16A C18A 110.0(6)
C17A C16A C10A 112.6(6)
C17A C16A H16A 107.5
C17A C16A C18A 111.5(7)
C18A C16A H16A 107.5
C5A C6A H6AA 109.5
C5A C6A H6AB 109.5
C5A C6A H6AC 109.5
H6AA C6A H6AB 109.5
H6AA C6A H6AC 109.5
H6AB C6A H6AC 109.5
C8A C19A H19A 108(4)
C20A C19A C8A 113.2(6)
C20A C19A H19A 104(4)
C21A C19A C8A 110.8(5)
C21A C19A H19A 110(4)
C21A C19A C20A 110.4(6)
N1D C2D C1D 121.4(5)
N1D C2D C3D 116.9(5)
C1D C2D C3D 121.5(5)
C13B C15B H15D 109.5
C13B C15B H15E 109.5
C13B C15B H15F 109.5
H15D C15B H15E 109.5
H15D C15B H15F 109.5
H15E C15B H15F 109.5
C19D C21D H21G 109.5
C19D C21D H21H 109.5
C19D C21D H21I 109.5
H21G C21D H21H 109.5
H21G C21D H21I 109.5
H21H C21D H21I 109.5
C12B C11B H11B 118.6
C10B C11B C12B 122.8(5)
C10B C11B H11B 118.6
C8B C9B H9B 118.3
C10B C9B C8B 123.4(5)
C10B C9B H9B 118.3
C8C C7C C5C 118.7(4)
C12C C7C C5C 121.9(5)
C12C C7C C8C 119.4(5)
C10D C11D H11D 118.4
C12D C11D C10D 123.2(5)
C12D C11D H11D 118.4
C10A C11A C12A 123.4(5)
C10A C11A H11A 118.3
C12A C11A H11A 118.3
C11C C12C C13C 117.0(4)
C11C C12C C7C 119.1(5)
C7C C12C C13C 123.8(5)
C19B C20B H20D 109.5
C19B C20B H20E 109.5
C19B C20B H20F 109.5
H20D C20B H20E 109.5
H20D C20B H20F 109.5
H20E C20B H20F 109.5
C19A C20A H20A 109.5
C19A C20A H20B 109.5
C19A C20A H20C 109.5
H20A C20A H20B 109.5
H20A C20A H20C 109.5
H20B C20A H20C 109.5
C5D C6D H6DA 109.5
C5D C6D H6DB 109.5
C5D C6D H6DC 109.5
H6DA C6D H6DB 109.5
H6DA C6D H6DC 109.5
H6DB C6D H6DC 109.5
C2C C3C H3CA 108.7
C2C C3C H3CB 108.7
C2C C3C C4C 114.2(6)
H3CA C3C H3CB 107.6
C4C C3C H3CA 108.7
C4C C3C H3CB 108.7
C16A C17A H17A 109.5
C16A C17A H17B 109.5
C16A C17A H17C 109.5
H17A C17A H17B 109.5
H17A C17A H17C 109.5
H17B C17A H17C 109.5
O2C C1C O4C 125.3(6)
O2C C1C C2C 124.2(6)
O4C C1C C2C 110.5(5)
C19C C21C H21J 109.5
C19C C21C H21K 109.5
C19C C21C H21L 109.5
H21J C21C H21K 109.5
H21J C21C H21L 109.5
H21K C21C H21L 109.5
O5C C4C C3C 113.5(6)
O3C C4C O5C 123.3(8)
O3C C4C C3C 123.2(8)
C16B C18B H18D 109.5
C16B C18B H18E 109.5
C16B C18B H18F 109.5
H18D C18B H18E 109.5
H18D C18B H18F 109.5
H18E C18B H18F 109.5
H17G C17D H17H 109.5
H17G C17D H17I 109.5
H17H C17D H17I 109.5
C16D C17D H17G 109.5
C16D C17D H17H 109.5
C16D C17D H17I 109.5
C7D C8D C19D 124.6(5)
C9D C8D C7D 117.9(5)
C9D C8D C19D 117.4(5)
C19C C20C H20J 109.5
C19C C20C H20K 109.5
C19C C20C H20L 109.5
H20J C20C H20K 109.5
H20J C20C H20L 109.5
H20K C20C H20L 109.5
O5D C23D H23G 109.5
O5D C23D H23H 109.5
O5D C23D H23I 109.5
H23G C23D H23H 109.5
H23G C23D H23I 109.5
H23H C23D H23I 109.5
C13A C14A H14A 109.5
C13A C14A H14B 109.5
C13A C14A H14C 109.5
H14A C14A H14B 109.5
H14A C14A H14C 109.5
H14B C14A H14C 109.5
O5A C4A C3A 111.3(5)
O3A C4A O5A 125.2(6)
O3A C4A C3A 123.4(6)
H18G C18D H18H 109.5
H18G C18D H18I 109.5
H18H C18D H18I 109.5
C16D C18D H18G 109.5
C16D C18D H18H 109.5
C16D C18D H18I 109.5
C10C C9C C8C 122.7(5)
C10C C9C H9C 118.7
C8C C9C H9C 118.7
O4D C22D H22G 109.5
O4D C22D H22H 109.5
O4D C22D H22I 109.5
H22G C22D H22H 109.5
H22G C22D H22I 109.5
H22H C22D H22I 109.5
C2A C3A C4A 116.9(5)
C2A C3A H3AA 108.1
C2A C3A H3AB 108.1
C4A C3A H3AA 108.1
C4A C3A H3AB 108.1
H3AA C3A H3AB 107.3
C10D C16D C17D 110.3(6)
C10D C16D H16D 107.2
C17D C16D H16D 107.2
C18D C16D C10D 111.7(6)
C18D C16D C17D 112.9(7)
C18D C16D H16D 107.2
C19A C21A H21A 109.5
C19A C21A H21B 109.5
C19A C21A H21C 109.5
H21A C21A H21B 109.5
H21A C21A H21C 109.5
H21B C21A H21C 109.5
C5B C6B H6BA 109.5
C5B C6B H6BB 109.5
C5B C6B H6BC 109.5
H6BA C6B H6BB 109.5
H6BA C6B H6BC 109.5
H6BB C6B H6BC 109.5
O5B C23B H23D 109.5
O5B C23B H23E 109.5
O5B C23B H23F 109.5
H23D C23B H23E 109.5
H23D C23B H23F 109.5
H23E C23B H23F 109.5
C10D C9D C8D 123.4(5)
C10D C9D H9D 118.3
C8D C9D H9D 118.3
O4A C1A C2A 111.9(5)
O2A C1A O4A 124.4(6)
O2A C1A C2A 123.6(6)
O4C C22C H22J 109.5
O4C C22C H22K 109.5
O4C C22C H22L 109.5
H22J C22C H22K 109.5
H22J C22C H22L 109.5
H22K C22C H22L 109.5
O2B C1B O4B 124.7(6)
O2B C1B C2B 126.1(5)
O4B C1B C2B 109.2(5)
C16A C18A H18A 109.5
C16A C18A H18B 109.5
C16A C18A H18C 109.5
H18A C18A H18B 109.5
H18A C18A H18C 109.5
H18B C18A H18C 109.5
C19D C20D H20G 109.5
C19D C20D H20H 109.5
C19D C20D H20I 109.5
H20G C20D H20H 109.5
H20G C20D H20I 109.5
H20H C20D H20I 109.5
O4A C22A H22A 109.5
O4A C22A H22B 109.5
O4A C22A H22C 109.5
H22A C22A H22B 109.5
H22A C22A H22C 109.5
H22B C22A H22C 109.5
O5D C4D C3D 112.9(5)
O3D C4D O5D 123.5(6)
O3D C4D C3D 123.5(6)
C19B C21B H21D 109.5
C19B C21B H21E 109.5
C19B C21B H21F 109.5
H21D C21B H21E 109.5
H21D C21B H21F 109.5
H21E C21B H21F 109.5
C16C C18C H18J 109.5
C16C C18C H18K 109.5
C16C C18C H18L 109.5
H18J C18C H18K 109.5
H18J C18C H18L 109.5
H18K C18C H18L 109.5
O4B C22B H22D 109.5
O4B C22B H22E 109.5
O4B C22B H22F 109.5
H22D C22B H22E 109.5
H22D C22B H22F 109.5
H22E C22B H22F 109.5
O5C C23C H23J 109.5
O5C C23C H23K 109.5
O5C C23C H23L 109.5
H23J C23C H23K 109.5
H23J C23C H23L 109.5
H23K C23C H23L 109.5
C16C C17C H17J 109.5
C16C C17C H17K 109.5
C16C C17C H17L 109.5
H17J C17C H17K 109.5
H17J C17C H17L 109.5
H17K C17C H17L 109.5

loop_
_geom_bond_atom_site_label_1
_geom_bond_atom_site_label_2
_geom_bond_distance
O2B C1B 1.183(7)
O2D C1D 1.195(7)
O1D N1D 1.285(6)
O5B C4B 1.321(8)
O5B C23B 1.448(8)
O2C C1C 1.185(7)
O4B C1B 1.333(7)
O4B C22B 1.447(9)
O1C N1C 1.276(6)
O4D C1D 1.329(7)
O4D C22D 1.447(8)
O1A N1A 1.272(7)
O4C C1C 1.319(7)
O4C C22C 1.456(9)
O5D C23D 1.431(8)
O5D C4D 1.317(8)
O1B N1B 1.273(6)
O5A C23A 1.444(8)
O5A C4A 1.324(8)
O4A C1A 1.306(7)
O4A C22A 1.452(10)
O2A C1A 1.213(7)
O3B C4B 1.175(7)
O5C C4C 1.302(9)
O5C C23C 1.443(9)
N1B C2B 1.328(7)
N1B C5B 1.515(7)
N1D C5D 1.526(8)
N1D C2D 1.318(7)
N1A C5A 1.523(8)
N1A C2A 1.311(7)
C2B C3B 1.485(8)
C2B C1B 1.479(8)
N1C C5C 1.518(7)
N1C C2C 1.316(7)
C13A H13A 1.0000
C13A C12A 1.508(8)
C13A C15A 1.521(8)
C13A C14A 1.541(8)
C8B C7B 1.416(8)
C8B C19B 1.508(8)
C8B C9B 1.388(8)
C16B H16B 1.0000
C16B C10B 1.513(8)
C16B C17B 1.513(8)
C16B C18B 1.528(9)
O3A C4A 1.186(8)
O3D C4D 1.200(8)
C10A C9A 1.388(8)
C10A C16A 1.515(9)
C10A C11A 1.374(8)
C10C C11C 1.390(9)
C10C C16C 1.512(9)
C10C C9C 1.377(8)
C5B H5B 0.97(6)
C5B C7B 1.533(8)
C5B C6B 1.529(8)
C7A C8A 1.416(8)
C7A C12A 1.411(7)
C7A C5A 1.530(9)
C7B C12B 1.392(7)
C8A C9A 1.397(9)
C8A C19A 1.525(8)
C19B H19B 0.83(7)
C19B C20B 1.533(11)
C19B C21B 1.533(10)
C12B C13B 1.518(8)
C12B C11B 1.384(8)
C15D H15G 0.9800
C15D H15H 0.9800
C15D H15I 0.9800
C15D C13D 1.532(8)
C10D C11D 1.391(9)
C10D C16D 1.502(9)
C10D C9D 1.369(8)
C11C H11C 0.9500
C11C C12C 1.380(9)
C10B C11B 1.383(8)
C10B C9B 1.372(8)
C5D H5D 0.98(6)
C5D C7D 1.520(8)
C5D C6D 1.521(7)
C12A C11A 1.389(8)
C5A H5A 0.95(6)
C5A C6A 1.507(8)
C12D C7D 1.408(7)
C12D C13D 1.512(8)
C12D C11D 1.386(8)
C7D C8D 1.411(8)
C13D H13D 1.0000
C13D C14D 1.548(8)
C19D H19D 0.81(6)
C19D C21D 1.523(9)
C19D C8D 1.508(8)
C19D C20D 1.515(9)
C15A H15A 0.9800
C15A H15B 0.9800
C15A H15C 0.9800
C14D H14G 0.9800
C14D H14H 0.9800
C14D H14I 0.9800
C5C H5C 0.93(5)
C5C C6C 1.524(7)
C5C C7C 1.527(8)
C13B H13B 1.0000
C13B C14B 1.548(8)
C13B C15B 1.532(9)
C3B H3BA 0.9900
C3B H3BB 0.9900
C3B C4B 1.511(8)
C19C H19C 0.86(6)
C19C C8C 1.523(8)
C19C C21C 1.529(9)
C19C C20C 1.530(9)
C1D C2D 1.465(8)
C17B H17D 0.9800
C17B H17E 0.9800
C17B H17F 0.9800
C2C C3C 1.477(8)
C2C C1C 1.483(9)
C9A H9A 0.9500
C16C H16C 1.0000
C16C C18C 1.528(13)
C16C C17C 1.510(12)
C6C H6CA 0.9800
C6C H6CB 0.9800
C6C H6CC 0.9800
C13C H13C 1.0000
C13C C15C 1.530(8)
C13C C14C 1.541(8)
C13C C12C 1.530(8)
C14B H14D 0.9800
C14B H14E 0.9800
C14B H14F 0.9800
C15C H15J 0.9800
C15C H15K 0.9800
C15C H15L 0.9800
C23A H23A 0.9800
C23A H23B 0.9800
C23A H23C 0.9800
C3D H3DA 0.9900
C3D H3DB 0.9900
C3D C2D 1.485(8)
C3D C4D 1.494(9)
C8C C7C 1.414(8)
C8C C9C 1.391(8)
C14C H14J 0.9800
C14C H14K 0.9800
C14C H14L 0.9800
C2A C3A 1.479(8)
C2A C1A 1.475(9)
C16A H16A 1.0000
C16A C17A 1.484(11)
C16A C18A 1.525(10)
C6A H6AA 0.9800
C6A H6AB 0.9800
C6A H6AC 0.9800
C19A H19A 0.87(6)
C19A C20A 1.520(10)
C19A C21A 1.519(8)
C15B H15D 0.9800
C15B H15E 0.9800
C15B H15F 0.9800
C21D H21G 0.9800
C21D H21H 0.9800
C21D H21I 0.9800
C11B H11B 0.9500
C9B H9B 0.9500
C7C C12C 1.390(7)
C11D H11D 0.9500
C11A H11A 0.9500
O3C C4C 1.200(9)
C20B H20D 0.9800
C20B H20E 0.9800
C20B H20F 0.9800
C20A H20A 0.9800
C20A H20B 0.9800
C20A H20C 0.9800
C6D H6DA 0.9800
C6D H6DB 0.9800
C6D H6DC 0.9800
C3C H3CA 0.9900
C3C H3CB 0.9900
C3C C4C 1.507(10)
C17A H17A 0.9800
C17A H17B 0.9800
C17A H17C 0.9800
C21C H21J 0.9800
C21C H21K 0.9800
C21C H21L 0.9800
C18B H18D 0.9800
C18B H18E 0.9800
C18B H18F 0.9800
C17D H17G 0.9800
C17D H17H 0.9800
C17D H17I 0.9800
C17D C16D 1.520(11)
C8D C9D 1.402(8)
C20C H20J 0.9800
C20C H20K 0.9800
C20C H20L 0.9800
C23D H23G 0.9800
C23D H23H 0.9800
C23D H23I 0.9800
C14A H14A 0.9800
C14A H14B 0.9800
C14A H14C 0.9800
C4A C3A 1.500(9)
C18D H18G 0.9800
C18D H18H 0.9800
C18D H18I 0.9800
C18D C16D 1.499(11)
C9C H9C 0.9500
C22D H22G 0.9800
C22D H22H 0.9800
C22D H22I 0.9800
C3A H3AA 0.9900
C3A H3AB 0.9900
C16D H16D 1.0000
C21A H21A 0.9800
C21A H21B 0.9800
C21A H21C 0.9800
C6B H6BA 0.9800
C6B H6BB 0.9800
C6B H6BC 0.9800
C23B H23D 0.9800
C23B H23E 0.9800
C23B H23F 0.9800
C9D H9D 0.9500
C22C H22J 0.9800
C22C H22K 0.9800
C22C H22L 0.9800
C18A H18A 0.9800
C18A H18B 0.9800
C18A H18C 0.9800
C20D H20G 0.9800
C20D H20H 0.9800
C20D H20I 0.9800
C22A H22A 0.9800
C22A H22B 0.9800
C22A H22C 0.9800
C21B H21D 0.9800
C21B H21E 0.9800
C21B H21F 0.9800
C18C H18J 0.9800
C18C H18K 0.9800
C18C H18L 0.9800
C22B H22D 0.9800
C22B H22E 0.9800
C22B H22F 0.9800
C23C H23J 0.9800
C23C H23K 0.9800
C23C H23L 0.9800
C17C H17J 0.9800
C17C H17K 0.9800
C17C H17L 0.9800
